data_7120974
loop_
_publ_author_name
'Zhou, Wen'
'Leznoff, Daniel B.'

_publ_section_title
;
 Phthalocyanine as a redox-active platform for organometallic chemistry.
;
_journal_issue 15
_journal_name_full 'Chemical communications (Cambridge, England)'
_journal_page_first 1829
_journal_page_last 1832
_journal_paper_doi 10.1039/c7cc08781k
_journal_volume 54
_journal_year 2018
_chemical_formula_moiety 'C36 H25.51 Cr K N8 O'
_chemical_formula_sum 'C36 H25.51 Cr K N8 O'
_chemical_formula_weight 677.25
_space_group_crystal_system monoclinic
_space_group_IT_number 14
_space_group_name_Hall '-P 2ybc'
_space_group_name_H-M_alt 'P 1 21/c 1'
_symmetry_space_group_name_Hall '-P 2ybc'
_symmetry_space_group_name_H-M 'P 1 21/c 1'
_atom_sites_solution_hydrogens geom
_audit_update_record
;
2017-09-09 deposited with the CCDC.
2017-12-11 downloaded from the CCDC.
;
_cell_angle_alpha 90
_cell_angle_beta 108.1990(10)
_cell_angle_gamma 90
_cell_formula_units_Z 4
_cell_length_a 12.4386(2)
_cell_length_b 14.7836(3)
_cell_length_c 16.9880(3)
_cell_measurement_reflns_used 9940
_cell_measurement_temperature 150(2)
_cell_measurement_theta_max 66.93
_cell_measurement_theta_min 4.06
_cell_volume 2967.61(9)
_computing_cell_refinement 'Bruker SAINT'
_computing_data_collection 'Bruker APEX2'
_computing_data_reduction 'Bruker SAINT'
_computing_structure_refinement 'SHELXL-2014 (Sheldrick 2014)'
_computing_structure_solution 'SHELXS-97 (Sheldrick 2008)'
_diffrn_ambient_temperature 150(2)
_diffrn_measured_fraction_theta_full 0.999
_diffrn_measured_fraction_theta_max 0.999
_diffrn_measurement_device_type 'Bruker APEX-II CCD'
_diffrn_measurement_method '\f and \w scans'
_diffrn_radiation_monochromator graphite
_diffrn_radiation_type CuK\a
_diffrn_radiation_wavelength 1.54178
_diffrn_reflns_av_R_equivalents 0.0444
_diffrn_reflns_limit_h_max 14
_diffrn_reflns_limit_h_min -14
_diffrn_reflns_limit_k_max 12
_diffrn_reflns_limit_k_min -17
_diffrn_reflns_limit_l_max 20
_diffrn_reflns_limit_l_min -19
_diffrn_reflns_number 20306
_diffrn_reflns_theta_full 66.673
_diffrn_reflns_theta_max 66.673
_diffrn_reflns_theta_min 3.741
_exptl_absorpt_coefficient_mu 4.804
_exptl_absorpt_correction_T_max 0.7528
_exptl_absorpt_correction_T_min 0.4473
_exptl_absorpt_correction_type multi-scan
_exptl_absorpt_process_details '(Sheldrich , 1996)'
_exptl_crystal_colour green
_exptl_crystal_density_diffrn 1.516
_exptl_crystal_description prism
_exptl_crystal_F_000 1394
_exptl_crystal_size_max 0.765
_exptl_crystal_size_mid 0.119
_exptl_crystal_size_min 0.068
_refine_diff_density_max 0.712
_refine_diff_density_min -2.269
_refine_diff_density_rms 0.144
_refine_ls_extinction_method none
_refine_ls_goodness_of_fit_ref 1.061
_refine_ls_hydrogen_treatment constr
_refine_ls_matrix_type full
_refine_ls_number_parameters 454
_refine_ls_number_reflns 5238
_refine_ls_number_restraints 560
_refine_ls_restrained_S_all 1.034
_refine_ls_R_factor_all 0.0962
_refine_ls_R_factor_gt 0.0849
_refine_ls_shift/su_max 0.000
_refine_ls_shift/su_mean 0.000
_refine_ls_structure_factor_coef Fsqd
_refine_ls_weighting_details 'w=1/[\s^2^(Fo^2^)+(0.1572P)^2^+12.8626P] where P=(Fo^2^+2Fc^2^)/3'
_refine_ls_weighting_scheme calc
_refine_ls_wR_factor_gt 0.2573
_refine_ls_wR_factor_ref 0.2682
_reflns_Friedel_coverage 0.000
_reflns_number_gt 4363
_reflns_number_total 5238
_reflns_threshold_expression 'I > 2\s(I)'
_cod_data_source_file c7cc08781k2.cif
_cod_data_source_block KPcCrEt
_cod_depositor_comments
;
The following automatic conversions were performed:

'_exptl_absorpt_correction_type' value 'Multi-scan' changed to
'multi-scan' according to
/home/data/users/saulius/crontab/automatic-downloads/rss-feeds/RSC/lib/dictionaries/cif_core.dic
dictionary named 'cif_core.dic' version 2.4.2 from 2011-04-26.

Automatic conversion script
Id: cif_fix_values 4973 2017-02-22 13:04:09Z antanas 

 Adding full bibliography for 7120971--7120978.cif.
;
_cod_database_code 7120974

loop_
_symmetry_equiv_pos_as_xyz
'x, y, z'
'-x, y+1/2, -z+1/2'
'-x, -y, -z'
'x, -y-1/2, z-1/2'

loop_
_atom_site_label
_atom_site_type_symbol
_atom_site_fract_x
_atom_site_fract_y
_atom_site_fract_z
_atom_site_U_iso_or_equiv
_atom_site_adp_type
_atom_site_occupancy
_atom_site_site_symmetry_order
_atom_site_calc_flag
_atom_site_refinement_flags_posn
_atom_site_refinement_flags_adp
_atom_site_refinement_flags_occupancy
_atom_site_disorder_assembly
_atom_site_disorder_group
Cr1 Cr 0.45094(6) 0.38300(6) 0.45062(5) 0.0221(3) Uani 1 1 d . U . . .
K1 K 0.4634(3) 0.0538(2) 0.63959(19) 0.1118(10) Uani 1 1 d . U . . .
N1 N 0.4463(4) 0.2496(3) 0.6119(3) 0.0300(10) Uani 1 1 d . U . . .
C1 C 0.3474(4) 0.2760(4) 0.5587(3) 0.0263(11) Uani 1 1 d . U . . .
N2 N 0.3309(3) 0.3313(3) 0.4909(3) 0.0239(9) Uani 1 1 d . U . . .
C2 C 0.2387(5) 0.2495(4) 0.5654(3) 0.0280(11) Uani 1 1 d . U . . .
N3 N 0.1643(4) 0.3887(3) 0.3850(3) 0.0251(9) Uani 1 1 d . U . . .
C3 C 0.2074(5) 0.2001(4) 0.6251(4) 0.0336(12) Uani 1 1 d . U . . .
H3 H 0.262528 0.172533 0.670581 0.040 Uiso 1 1 calc R U . . .
N4 N 0.3342(4) 0.4474(3) 0.3626(3) 0.0249(9) Uani 1 1 d . U . . .
C4 C 0.0926(5) 0.1932(4) 0.6152(4) 0.0383(13) Uani 1 1 d . U . . .
H4 H 0.068802 0.159907 0.654632 0.046 Uiso 1 1 calc R U . . .
N5 N 0.4549(4) 0.5249(3) 0.2953(3) 0.0273(10) Uani 1 1 d . U . . .
C5 C 0.0115(5) 0.2337(4) 0.5490(4) 0.0348(13) Uani 1 1 d . U . . .
H5 H -0.066246 0.227585 0.544287 0.042 Uiso 1 1 calc R U . . .
N6 N 0.5702(4) 0.4529(3) 0.4229(3) 0.0247(9) Uani 1 1 d . U . . .
C6 C 0.0415(4) 0.2827(4) 0.4899(3) 0.0294(11) Uani 1 1 d . U . . .
H6 H -0.014366 0.309991 0.444629 0.035 Uiso 1 1 calc R U . . .
N7 N 0.7376(4) 0.3939(3) 0.5282(3) 0.0241(9) Uani 1 1 d . U . . .
C7 C 0.1564(4) 0.2910(4) 0.4986(3) 0.0257(10) Uani 1 1 d . U . . .
N8 N 0.5663(4) 0.3343(3) 0.5500(3) 0.0255(9) Uani 1 1 d . U . . .
C8 C 0.2162(4) 0.3409(4) 0.4531(3) 0.0241(10) Uani 1 1 d . U . . .
C9 C 0.2189(4) 0.4373(4) 0.3441(3) 0.0236(10) Uani 1 1 d . U . . .
C10 C 0.1628(4) 0.4873(4) 0.2686(3) 0.0259(11) Uani 1 1 d . U . . .
C11 C 0.0493(5) 0.5001(4) 0.2245(4) 0.0313(12) Uani 1 1 d . U . . .
H11 H -0.008900 0.475599 0.243356 0.038 Uiso 1 1 calc R U . . .
C12 C 0.0242(5) 0.5495(5) 0.1525(4) 0.0420(14) Uani 1 1 d . U . . .
H12 H -0.052807 0.559258 0.121193 0.050 Uiso 1 1 calc R U . . .
C13 C 0.1092(5) 0.5859(5) 0.1241(4) 0.0426(15) Uani 1 1 d . U . . .
H13 H 0.088876 0.618704 0.073442 0.051 Uiso 1 1 calc R U . . .
C14 C 0.2220(5) 0.5748(4) 0.1685(4) 0.0343(13) Uani 1 1 d . U . . .
H14 H 0.279993 0.600027 0.149818 0.041 Uiso 1 1 calc R U . . .
C15 C 0.2476(4) 0.5251(4) 0.2419(3) 0.0270(11) Uani 1 1 d . U . . .
C16 C 0.3555(4) 0.5000(4) 0.3019(3) 0.0248(10) Uani 1 1 d . U . . .
C17 C 0.5544(4) 0.5043(4) 0.3523(3) 0.0247(10) Uani 1 1 d . U . . .
C18 C 0.6627(4) 0.5294(4) 0.3449(3) 0.0270(11) Uani 1 1 d . U . . .
C19 C 0.6960(5) 0.5789(4) 0.2866(3) 0.0298(11) Uani 1 1 d . U . . .
H19 H 0.641529 0.606179 0.240640 0.036 Uiso 1 1 calc R U . . .
C20 C 0.8105(5) 0.5871(4) 0.2975(4) 0.0327(12) Uani 1 1 d . U . . .
H20 H 0.834585 0.619806 0.257843 0.039 Uiso 1 1 calc R U . . .
C21 C 0.8915(5) 0.5484(4) 0.3656(4) 0.0322(12) Uani 1 1 d . U . . .
H21 H 0.969483 0.555105 0.371291 0.039 Uiso 1 1 calc R U . . .
C22 C 0.8603(4) 0.5005(4) 0.4247(3) 0.0269(11) Uani 1 1 d . U . . .
H22 H 0.915558 0.474841 0.471294 0.032 Uiso 1 1 calc R U . . .
C23 C 0.7454(4) 0.4912(4) 0.4140(3) 0.0244(10) Uani 1 1 d . U . . .
C24 C 0.6858(4) 0.4428(4) 0.4608(3) 0.0241(10) Uani 1 1 d . U . . .
C25 C 0.6816(4) 0.3450(4) 0.5689(3) 0.0236(10) Uani 1 1 d . U . . .
C26 C 0.7384(4) 0.2920(4) 0.6416(3) 0.0262(11) Uani 1 1 d . U . . .
C27 C 0.8530(5) 0.2790(4) 0.6848(3) 0.0295(11) Uani 1 1 d . U . . .
H27 H 0.910518 0.308957 0.668876 0.035 Uiso 1 1 calc R U . . .
C28 C 0.8792(5) 0.2202(4) 0.7523(4) 0.0349(13) Uani 1 1 d . U . . .
H28 H 0.956264 0.207985 0.781796 0.042 Uiso 1 1 calc R U . . .
C29 C 0.7944(5) 0.1790(4) 0.7774(4) 0.0406(14) Uani 1 1 d . U . . .
H29 H 0.815170 0.140079 0.824237 0.049 Uiso 1 1 calc R U . . .
C30 C 0.6811(5) 0.1933(4) 0.7359(4) 0.0361(13) Uani 1 1 d . U . . .
H30 H 0.623901 0.165714 0.754000 0.043 Uiso 1 1 calc R U . . .
C31 C 0.6533(5) 0.2498(4) 0.6662(3) 0.0287(11) Uani 1 1 d . U . . .
C32 C 0.5459(4) 0.2775(4) 0.6077(3) 0.0261(11) Uani 1 1 d . U . . .
C33 C 0.4533(5) 0.2796(4) 0.3688(4) 0.0344(12) Uani 1 1 d . U . . .
H33A H 0.385383 0.241645 0.361905 0.041 Uiso 1 1 calc R U . . .
H33B H 0.445845 0.307170 0.314251 0.041 Uiso 1 1 calc R U . . .
C34 C 0.5545(6) 0.2185(5) 0.3908(4) 0.0448(15) Uani 1 1 d . U . . .
H34A H 0.546207 0.174107 0.346518 0.067 Uiso 1 1 calc R U . . .
H34B H 0.560543 0.187033 0.442793 0.067 Uiso 1 1 calc R U . . .
H34C H 0.622941 0.254560 0.397586 0.067 Uiso 1 1 calc R U . . .
C35 C 0.731(2) 0.041(2) 0.5716(19) 0.106(8) Uani 0.51(2) 1 d . U P A 1
H35A H 0.764868 -0.014064 0.600361 0.159 Uiso 0.51(2) 1 calc R U P A 1
H35B H 0.757025 0.093450 0.608086 0.159 Uiso 0.51(2) 1 calc R U P A 1
H35C H 0.752374 0.048761 0.521282 0.159 Uiso 0.51(2) 1 calc R U P A 1
C36 C 0.567(2) -0.0273(15) 0.4775(15) 0.088(6) Uani 0.51(2) 1 d . U P A 1
H36A H 0.493933 -0.046827 0.483373 0.105 Uiso 0.51(2) 1 calc R U P A 1
H36B H 0.618850 -0.078306 0.500896 0.105 Uiso 0.51(2) 1 calc R U P A 1
O1 O 0.6031(17) 0.0346(15) 0.5484(14) 0.086(5) Uani 0.51(2) 1 d . U P A 1
C37 C 0.552(2) 0.0089(14) 0.5604(15) 0.077(4) Uani 0.49(2) 1 d . U P A 2
H37A H 0.591258 -0.043114 0.593869 0.092 Uiso 0.49(2) 1 calc R U P A 2
H37B H 0.487693 -0.019231 0.517406 0.092 Uiso 0.49(2) 1 calc R U P A 2
C38 C 0.720(3) 0.004(2) 0.551(3) 0.106(7) Uani 0.49(2) 1 d . U P A 2
H38A H 0.742436 -0.016291 0.606867 0.128 Uiso 0.49(2) 1 calc R U P A 2
H38B H 0.774162 0.010127 0.522655 0.128 Uiso 0.49(2) 1 calc R U P A 2
O2 O 0.6202(16) 0.0205(11) 0.5152(13) 0.074(4) Uani 0.49(2) 1 d . U P A 2

loop_
_atom_site_aniso_label
_atom_site_aniso_U_11
_atom_site_aniso_U_22
_atom_site_aniso_U_33
_atom_site_aniso_U_23
_atom_site_aniso_U_13
_atom_site_aniso_U_12
Cr1 0.0156(5) 0.0257(5) 0.0246(5) 0.0039(3) 0.0055(3) -0.0002(3)
K1 0.156(3) 0.0861(17) 0.0924(18) -0.0003(14) 0.0379(18) -0.0104(17)
N1 0.027(2) 0.035(2) 0.030(2) 0.0064(19) 0.0100(18) -0.0030(18)
C1 0.023(2) 0.030(3) 0.027(3) -0.001(2) 0.0099(19) -0.005(2)
N2 0.020(2) 0.026(2) 0.026(2) 0.0006(17) 0.0085(16) -0.0015(16)
C2 0.027(3) 0.024(3) 0.033(3) 0.000(2) 0.009(2) -0.003(2)
N3 0.020(2) 0.029(2) 0.026(2) -0.0040(17) 0.0054(17) -0.0015(16)
C3 0.031(3) 0.033(3) 0.038(3) 0.004(2) 0.013(2) -0.006(2)
N4 0.019(2) 0.028(2) 0.027(2) 0.0009(17) 0.0062(16) -0.0006(16)
C4 0.039(3) 0.038(3) 0.044(3) 0.001(3) 0.022(3) -0.012(3)
N5 0.024(2) 0.031(2) 0.026(2) 0.0032(18) 0.0066(17) 0.0010(18)
C5 0.027(3) 0.041(3) 0.039(3) -0.008(2) 0.014(2) -0.011(2)
N6 0.021(2) 0.029(2) 0.024(2) 0.0038(17) 0.0061(16) 0.0001(17)
C6 0.022(2) 0.032(3) 0.034(3) -0.005(2) 0.008(2) -0.005(2)
N7 0.021(2) 0.025(2) 0.026(2) 0.0015(17) 0.0058(17) 0.0020(16)
C7 0.023(2) 0.026(3) 0.028(2) -0.006(2) 0.008(2) -0.005(2)
N8 0.023(2) 0.028(2) 0.026(2) 0.0022(17) 0.0079(16) -0.0012(17)
C8 0.018(2) 0.026(3) 0.029(2) -0.004(2) 0.0084(19) -0.0016(19)
C9 0.019(2) 0.025(3) 0.026(2) -0.0024(19) 0.0058(18) 0.0010(19)
C10 0.023(2) 0.025(3) 0.028(3) -0.001(2) 0.005(2) 0.002(2)
C11 0.023(3) 0.030(3) 0.037(3) -0.001(2) 0.005(2) 0.001(2)
C12 0.029(3) 0.042(4) 0.046(3) 0.008(3) -0.001(2) 0.006(3)
C13 0.036(3) 0.046(4) 0.039(3) 0.016(3) 0.002(2) 0.008(3)
C14 0.028(3) 0.038(3) 0.034(3) 0.011(2) 0.006(2) 0.004(2)
C15 0.024(2) 0.024(3) 0.031(3) 0.000(2) 0.007(2) 0.002(2)
C16 0.024(2) 0.025(3) 0.024(2) 0.001(2) 0.0059(19) -0.001(2)
C17 0.020(2) 0.027(3) 0.027(2) 0.003(2) 0.0083(19) 0.000(2)
C18 0.023(2) 0.028(3) 0.030(3) 0.001(2) 0.008(2) 0.000(2)
C19 0.031(3) 0.032(3) 0.027(3) 0.001(2) 0.011(2) -0.004(2)
C20 0.035(3) 0.032(3) 0.036(3) -0.002(2) 0.018(2) -0.009(2)
C21 0.024(3) 0.036(3) 0.040(3) -0.008(2) 0.014(2) -0.009(2)
C22 0.019(2) 0.029(3) 0.032(3) -0.006(2) 0.007(2) -0.007(2)
C23 0.022(2) 0.027(3) 0.025(2) -0.002(2) 0.0093(19) 0.000(2)
C24 0.020(2) 0.028(3) 0.024(2) -0.0013(19) 0.0063(19) -0.0019(19)
C25 0.020(2) 0.026(3) 0.024(2) 0.0005(19) 0.0038(18) 0.0010(19)
C26 0.025(2) 0.027(3) 0.025(2) 0.001(2) 0.006(2) 0.002(2)
C27 0.025(3) 0.032(3) 0.030(3) 0.002(2) 0.006(2) 0.001(2)
C28 0.027(3) 0.037(3) 0.036(3) 0.005(2) 0.004(2) 0.010(2)
C29 0.041(3) 0.040(3) 0.038(3) 0.017(3) 0.007(2) 0.008(3)
C30 0.034(3) 0.039(3) 0.034(3) 0.016(2) 0.010(2) 0.005(2)
C31 0.025(3) 0.032(3) 0.028(3) 0.004(2) 0.008(2) 0.003(2)
C32 0.023(2) 0.027(3) 0.028(2) 0.003(2) 0.007(2) 0.001(2)
C33 0.028(3) 0.038(3) 0.037(3) -0.006(2) 0.011(2) -0.001(2)
C34 0.047(4) 0.042(4) 0.049(4) -0.005(3) 0.020(3) 0.007(3)
C35 0.068(8) 0.11(2) 0.099(16) -0.034(14) -0.033(8) 0.044(12)
C36 0.084(11) 0.068(11) 0.105(12) -0.024(9) 0.022(9) -0.004(10)
O1 0.069(8) 0.070(10) 0.098(11) -0.032(8) -0.005(7) 0.007(7)
C37 0.084(11) 0.040(8) 0.092(11) -0.010(7) 0.005(8) -0.027(7)
C38 0.081(10) 0.082(16) 0.135(19) 0.013(14) 0.003(9) 0.004(13)
O2 0.072(8) 0.042(7) 0.089(10) -0.015(6) -0.004(6) -0.002(6)

loop_
_atom_type_symbol
_atom_type_description
_atom_type_scat_dispersion_real
_atom_type_scat_dispersion_imag
_atom_type_scat_source
C C 0.0181 0.0091 'International Tables Vol C Tables 4.2.6.8 and 6.1.1.4'
H H 0.0000 0.0000 'International Tables Vol C Tables 4.2.6.8 and 6.1.1.4'
Cr Cr -0.1635 2.4439 'International Tables Vol C Tables 4.2.6.8 and 6.1.1.4'
K K 0.3868 1.0657 'International Tables Vol C Tables 4.2.6.8 and 6.1.1.4'
N N 0.0311 0.0180 'International Tables Vol C Tables 4.2.6.8 and 6.1.1.4'
O O 0.0492 0.0322 'International Tables Vol C Tables 4.2.6.8 and 6.1.1.4'

loop_
_geom_angle_atom_site_label_1
_geom_angle_atom_site_label_2
_geom_angle_atom_site_label_3
_geom_angle
_geom_angle_site_symmetry_1
_geom_angle_site_symmetry_3
N4 Cr1 N8 171.13(19) . .
N4 Cr1 N2 89.53(18) . .
N8 Cr1 N2 89.40(18) . .
N4 Cr1 N6 89.79(18) . .
N8 Cr1 N6 89.73(18) . .
N2 Cr1 N6 170.00(19) . .
N4 Cr1 C33 90.5(2) . .
N8 Cr1 C33 98.4(2) . .
N2 Cr1 C33 96.7(2) . .
N6 Cr1 C33 93.3(2) . .
C36 K1 O1 48.9(8) 3_656 .
C36 K1 O2 16.8(8) 3_656 3_656
C37 K1 O2 51.3(8) . 3_656
O1 K1 O2 61.5(4) . 3_656
C36 K1 N5 142.7(7) 3_656 4_566
O1 K1 N5 134.0(5) . 4_566
C36 K1 N1 93.1(7) 3_656 .
C37 K1 N1 103.7(6) . .
O1 K1 N1 92.3(5) . .
O2 K1 N1 104.8(4) 3_656 .
N5 K1 N1 121.15(16) 4_566 .
C36 K1 O1 12.3(8) 3_656 3_656
O1 K1 O1 54.0(7) . 3_656
N5 K1 O1 130.4(5) 4_566 3_656
N1 K1 O1 104.6(4) . 3_656
C37 K1 O2 10.3(6) . .
O2 K1 O2 56.8(6) 3_656 .
N5 K1 O2 135.2(3) 4_566 .
N1 K1 O2 94.1(3) . .
C36 K1 C30 119.2(7) 3_656 .
C37 K1 C30 90.1(6) . .
O1 K1 C30 77.2(5) . .
O2 K1 C30 135.6(5) 3_656 .
N5 K1 C30 93.13(16) 4_566 .
N1 K1 C30 58.91(14) . .
O1 K1 C30 128.9(4) 3_656 .
O2 K1 C30 81.9(3) . .
C36 K1 C38 29.0(10) 3_656 3_656
O1 K1 C38 77.7(9) . 3_656
N5 K1 C38 123.7(7) 4_566 3_656
N1 K1 C38 95.7(6) . 3_656
O1 K1 C38 25.8(8) 3_656 3_656
C30 K1 C38 143.2(7) . 3_656
C36 K1 C37 8.5(9) 3_656 3_656
O1 K1 C37 41.6(6) . 3_656
N5 K1 C37 140.7(4) 4_566 3_656
N1 K1 C37 97.3(4) . 3_656
O1 K1 C37 13.6(4) 3_656 3_656
C30 K1 C37 115.2(4) . 3_656
C36 K1 C16 139.1(7) 3_656 4_566
O1 K1 C16 154.9(5) . 4_566
N5 K1 C16 21.38(13) 4_566 4_566
N1 K1 C16 108.85(16) . 4_566
O1 K1 C16 128.8(5) 3_656 4_566
C30 K1 C16 101.66(15) . 4_566
C36 K1 H36A 25.0(3) 3_656 3_656
O1 K1 H36A 25.8(7) . 3_656
N5 K1 H36A 152.1(6) 4_566 3_656
N1 K1 H36A 85.7(6) . 3_656
O1 K1 H36A 33.8(8) 3_656 3_656
C30 K1 H36A 95.1(6) . 3_656
C16 K1 H36A 161.9(6) 4_566 3_656
C36 K1 H36B 25.0(3) 3_656 3_656
O1 K1 H36B 65.0(7) . 3_656
N5 K1 H36B 150.1(6) 4_566 3_656
N1 K1 H36B 72.1(6) . 3_656
O1 K1 H36B 33.8(7) 3_656 3_656
C30 K1 H36B 115.6(6) . 3_656
C16 K1 H36B 133.7(6) 4_566 3_656
H36A K1 H36B 39.4 3_656 3_656
C32 N1 C1 123.3(5) . .
C32 N1 K1 107.0(3) . .
C1 N1 K1 113.7(4) . .
N1 C1 N2 127.3(5) . .
N1 C1 C2 123.6(5) . .
N2 C1 C2 109.1(5) . .
C1 N2 C8 108.3(4) . .
C1 N2 Cr1 126.0(3) . .
C8 N2 Cr1 125.6(4) . .
C3 C2 C7 120.9(5) . .
C3 C2 C1 132.6(5) . .
C7 C2 C1 106.3(5) . .
C9 N3 C8 123.5(5) . .
C4 C3 C2 117.3(6) . .
C4 C3 H3 121.4 . .
C2 C3 H3 121.4 . .
C9 N4 C16 108.6(4) . .
C9 N4 Cr1 126.0(4) . .
C16 N4 Cr1 124.8(3) . .
C3 C4 C5 121.6(5) . .
C3 C4 H4 119.2 . .
C5 C4 H4 119.2 . .
C16 N5 C17 123.2(5) . .
C16 N5 K1 105.3(3) . 4_565
C17 N5 K1 106.0(3) . 4_565
C6 C5 C4 121.5(5) . .
C6 C5 H5 119.3 . .
C4 C5 H5 119.3 . .
C17 N6 C24 107.9(4) . .
C17 N6 Cr1 125.4(3) . .
C24 N6 Cr1 125.3(3) . .
C5 C6 C7 118.0(5) . .
C5 C6 H6 121.0 . .
C7 C6 H6 121.0 . .
C25 N7 C24 123.1(4) . .
C6 C7 C2 120.7(5) . .
C6 C7 C8 132.4(5) . .
C2 C7 C8 106.8(5) . .
C32 N8 C25 108.3(4) . .
C32 N8 Cr1 125.8(3) . .
C25 N8 Cr1 125.6(3) . .
N3 C8 N2 127.5(5) . .
N3 C8 C7 123.1(5) . .
N2 C8 C7 109.4(5) . .
N3 C9 N4 127.4(5) . .
N3 C9 C10 123.6(5) . .
N4 C9 C10 108.9(4) . .
C15 C10 C11 121.1(5) . .
C15 C10 C9 106.7(5) . .
C11 C10 C9 132.2(5) . .
C12 C11 C10 117.5(6) . .
C12 C11 H11 121.2 . .
C10 C11 H11 121.2 . .
C11 C12 C13 121.7(6) . .
C11 C12 H12 119.1 . .
C13 C12 H12 119.1 . .
C14 C13 C12 121.0(6) . .
C14 C13 H13 119.5 . .
C12 C13 H13 119.5 . .
C13 C14 C15 117.4(6) . .
C13 C14 H14 121.3 . .
C15 C14 H14 121.3 . .
C10 C15 C14 121.3(5) . .
C10 C15 C16 107.3(5) . .
C14 C15 C16 131.5(5) . .
N5 C16 N4 128.3(5) . .
N5 C16 C15 123.3(5) . .
N4 C16 C15 108.5(4) . .
N5 C16 K1 53.3(3) . 4_565
N4 C16 K1 131.9(3) . 4_565
C15 C16 K1 90.2(3) . 4_565
N5 C17 N6 126.8(5) . .
N5 C17 C18 123.6(5) . .
N6 C17 C18 109.6(4) . .
N5 C17 K1 52.5(3) . 4_565
N6 C17 K1 131.8(3) . 4_565
C18 C17 K1 89.0(3) . 4_565
C19 C18 C23 119.9(5) . .
C19 C18 C17 133.7(5) . .
C23 C18 C17 106.4(5) . .
C20 C19 C18 118.3(5) . .
C20 C19 H19 120.9 . .
C18 C19 H19 120.9 . .
C19 C20 C21 121.3(5) . .
C19 C20 H20 119.3 . .
C21 C20 H20 119.3 . .
C22 C21 C20 121.3(5) . .
C22 C21 H21 119.4 . .
C20 C21 H21 119.4 . .
C21 C22 C23 117.8(5) . .
C21 C22 H22 121.1 . .
C23 C22 H22 121.1 . .
C22 C23 C18 121.4(5) . .
C22 C23 C24 131.7(5) . .
C18 C23 C24 106.9(4) . .
N7 C24 N6 127.4(5) . .
N7 C24 C23 123.3(5) . .
N6 C24 C23 109.2(4) . .
N7 C25 N8 127.9(5) . .
N7 C25 C26 122.7(5) . .
N8 C25 C26 109.4(4) . .
C27 C26 C31 121.6(5) . .
C27 C26 C25 131.9(5) . .
C31 C26 C25 106.5(5) . .
C28 C27 C26 117.1(5) . .
C28 C27 H27 121.4 . .
C26 C27 H27 121.4 . .
C27 C28 C29 121.3(5) . .
C27 C28 H28 119.4 . .
C29 C28 H28 119.4 . .
C30 C29 C28 121.7(5) . .
C30 C29 H29 119.1 . .
C28 C29 H29 119.1 . .
C29 C30 C31 117.7(6) . .
C29 C30 K1 133.4(5) . .
C31 C30 K1 90.3(4) . .
C29 C30 H30 121.1 . .
C31 C30 H30 121.1 . .
K1 C30 H30 47.9 . .
C26 C31 C30 120.5(5) . .
C26 C31 C32 106.8(5) . .
C30 C31 C32 132.7(5) . .
N1 C32 N8 127.7(5) . .
N1 C32 C31 123.3(5) . .
N8 C32 C31 109.0(4) . .
C34 C33 Cr1 117.6(4) . .
C34 C33 H33A 107.9 . .
Cr1 C33 H33A 107.9 . .
C34 C33 H33B 107.9 . .
Cr1 C33 H33B 107.9 . .
H33A C33 H33B 107.2 . .
C33 C34 H34A 109.5 . .
C33 C34 H34B 109.5 . .
H34A C34 H34B 109.5 . .
C33 C34 H34C 109.5 . .
H34A C34 H34C 109.5 . .
H34B C34 H34C 109.5 . .
O1 C35 H35A 109.5 . .
O1 C35 H35B 109.5 . .
H35A C35 H35B 109.5 . .
O1 C35 H35C 109.5 . .
H35A C35 H35C 109.5 . .
H35B C35 H35C 109.5 . .
O1 C36 K1 151.3(19) . 3_656
O1 C36 H36A 98.8 . .
K1 C36 H36A 98.8 3_656 .
O1 C36 H36B 98.8 . .
K1 C36 H36B 98.8 3_656 .
H36A C36 H36B 103.9 . .
C36 O1 C35 106.2(19) . .
C36 O1 K1 117.0(16) . .
C35 O1 K1 131.2(16) . .
C36 O1 K1 16.4(11) . 3_656
C35 O1 K1 101.7(14) . 3_656
K1 O1 K1 126.0(7) . 3_656
C36 O1 H36A 73.3(19) . 3_656
C35 O1 H36A 163(3) . 3_656
K1 O1 H36A 59.3(16) . 3_656
K1 O1 H36A 72.9(15) 3_656 3_656
O2 C37 K1 153.4(15) . .
K1 C37 K1 146.6(11) . 3_656
O2 C37 H37A 98.2 . .
K1 C37 H37A 98.2 . .
K1 C37 H37A 102.8 3_656 .
O2 C37 H37B 98.2 . .
K1 C37 H37B 98.2 . .
K1 C37 H37B 51.7 3_656 .
H37A C37 H37B 103.8 . .
K1 C37 H36A 90(2) . 3_656
K1 C37 H36A 64(2) 3_656 3_656
O2 C38 H38A 120.0 . .
K1 C38 H38A 140.4 3_656 .
O2 C38 H38B 120.0 . .
K1 C38 H38B 85.3 3_656 .
H38A C38 H38B 120.0 . .
C38 O2 C37 115(3) . .
C38 O2 K1 115(3) . .
C37 O2 K1 16.4(10) . .
K1 O2 K1 123.2(6) 3_656 .
K1 O2 H36A 92.5(13) 3_656 3_656
K1 O2 H36A 36.4(11) . 3_656

loop_
_geom_bond_atom_site_label_1
_geom_bond_atom_site_label_2
_geom_bond_distance
_geom_bond_site_symmetry_2
Cr1 N4 1.973(4) .
Cr1 N8 1.978(4) .
Cr1 N2 1.980(4) .
Cr1 N6 1.982(4) .
Cr1 C33 2.072(6) .
K1 C36 1.94(2) 3_656
K1 C37 2.09(3) .
K1 O1 2.68(2) .
K1 O2 2.737(19) 3_656
K1 N5 2.922(5) 4_566
K1 N1 2.930(6) .
K1 O1 3.31(2) 3_656
K1 O2 3.33(2) .
K1 C30 3.390(7) .
K1 C38 3.43(4) 3_656
K1 C37 3.47(3) 3_656
K1 C16 3.515(6) 4_566
K1 H36A 2.31(2) 3_656
K1 H36B 2.31(3) 3_656
N1 C32 1.329(7) .
N1 C1 1.336(7) .
C1 N2 1.376(7) .
C1 C2 1.447(7) .
N2 C8 1.376(6) .
C2 C3 1.399(8) .
C2 C7 1.410(8) .
N3 C9 1.324(7) .
N3 C8 1.337(7) .
C3 C4 1.389(8) .
C3 H3 0.9500 .
N4 C9 1.378(6) .
N4 C16 1.382(7) .
C4 C5 1.390(9) .
C4 H4 0.9500 .
N5 C16 1.328(7) .
N5 C17 1.348(7) .
C5 C6 1.380(8) .
C5 H5 0.9500 .
N6 C17 1.379(7) .
N6 C24 1.388(7) .
C6 C7 1.395(7) .
C6 H6 0.9500 .
N7 C25 1.335(7) .
N7 C24 1.338(7) .
C7 C8 1.434(7) .
N8 C32 1.374(7) .
N8 C25 1.377(7) .
C9 C10 1.457(7) .
C10 C15 1.389(8) .
C10 C11 1.389(7) .
C11 C12 1.374(9) .
C11 H11 0.9500 .
C12 C13 1.399(10) .
C12 H12 0.9500 .
C13 C14 1.380(8) .
C13 H13 0.9500 .
C14 C15 1.397(8) .
C14 H14 0.9500 .
C15 C16 1.457(7) .
C17 C18 1.441(7) .
C18 C19 1.394(8) .
C18 C23 1.415(7) .
C19 C20 1.383(8) .
C19 H19 0.9500 .
C20 C21 1.398(9) .
C20 H20 0.9500 .
C21 C22 1.379(8) .
C21 H21 0.9500 .
C22 C23 1.390(7) .
C22 H22 0.9500 .
C23 C24 1.436(7) .
C25 C26 1.447(7) .
C26 C27 1.398(8) .
C26 C31 1.400(8) .
C27 C28 1.394(8) .
C27 H27 0.9500 .
C28 C29 1.395(9) .
C28 H28 0.9500 .
C29 C30 1.382(9) .
C29 H29 0.9500 .
C30 C31 1.401(8) .
C30 H30 0.9500 .
C31 C32 1.452(7) .
C33 C34 1.498(9) .
C33 H33A 0.9900 .
C33 H33B 0.9900 .
C34 H34A 0.9800 .
C34 H34B 0.9800 .
C34 H34C 0.9800 .
C35 O1 1.51(4) .
C35 H35A 0.9800 .
C35 H35B 0.9800 .
C35 H35C 0.9800 .
C36 O1 1.47(3) .
C36 H36A 0.9900 .
C36 H36B 0.9900 .
C37 O2 1.32(4) .
C37 H37A 0.9900 .
C37 H37B 0.9900 .
C38 O2 1.22(4) .
C38 H38A 0.9500 .
C38 H38B 0.9500 .
